data_7000454
loop_
_publ_author_name
'Zangl, Anna'
'Kl\"ufers, Peter'
'Schaniel, Dominik'
'Woike, Theo'

_publ_section_title
;
 Photoinduced linkage isomerism of {RuNO}6 complexes with bioligands
 and related chelators
;
_journal_issue 6
_journal_name_full 'Dalton Transactions'
_journal_page_first 1034
_journal_page_last 1045
_journal_paper_doi 10.1039/b812246f
_journal_year 2009
_chemical_compound_source
;
K2[Ru(NO)Cl5] (802 mg, 2.08 mmol), DL-2,3-Diaminopropionic acid
monohydrochlorid (584 mg, 4.15 mmol) and KCl (1.55 g, 20.8 mmol) are solved in
250 mL H2O. The pH-value of the solution is adjusted to 4 with a concentrated
solution of KOH in H2O. Then the mixture is refluxed for 2 hours and the
resulting orange solution is evaporated to dryness on a rotary evaporator. The
residue is suspended in a small amount of H2O and purified by centrifugation.
This procedure is repeated three times, then the resulting orange solid is
vacuum-dried. Crystals are obtained by heating the solid in little H2O until a
clear solution results which is left standing to slowly cool down to room
temperature. Within a day small orange crystals emerge from the solution.
;
_chemical_formula_moiety 'C3 H7 Cl2 N3 O3 Ru'
_chemical_formula_sum 'C3 H7 Cl2 N3 O3 Ru'
_chemical_formula_weight 305.08
_chemical_name_common (Ru(NO)Cl2(DL-AmAlaH-1))
_space_group_IT_number 14
_symmetry_cell_setting monoclinic
_symmetry_Int_Tables_number 14
_symmetry_space_group_name_Hall '-P 2ybc'
_symmetry_space_group_name_H-M 'P 1 21/c 1'
_atom_sites_solution_hydrogens geom
_atom_sites_solution_primary direct
_atom_sites_solution_secondary difmap
_audit_block_code Ru_NO_Cl_Cl_DL-AmAlaH-1_ln069_Zangl
_audit_creation_date 09-Feb-07
_audit_creation_method 'form98_non/compatible with shelxl97-2'
_cell_angle_alpha 90.00
_cell_angle_beta 90.043(3)
_cell_angle_gamma 90.00
_cell_formula_units_Z 4
_cell_length_a 6.5310(3)
_cell_length_b 12.4611(5)
_cell_length_c 10.2292(4)
_cell_measurement_reflns_used 7698
_cell_measurement_temperature 200(2)
_cell_measurement_theta_max 27.485
_cell_measurement_theta_min 3.134
_cell_volume 832.49(6)
_computing_cell_refinement 'HKL Scalepack (Otwinowski & Minor 1997)'
_computing_data_collection 'Collect (Bruker AXS BV, 1997-2004)'
_computing_data_reduction 'HKL Denzo and Scalepack (Otwinowski & Minor 1997)'
_computing_structure_refinement 'SHELXL-97 (G. M. Sheldrick. University of G\"ottingen, 97-2 version)'
_computing_structure_solution
;
A. Altomare, M. C. Burla, M. Camalli, G. L. Cascarano, C. Giacovazzo, A.
Guagliardi, A. G. G. Moliterni, G. Polidori, R. Spagna: SIR97: a new tool for
crystal structure determination and refinement; J. Appl. Crystallogr. 1999,
32, 115-119.
;
_diffrn_ambient_temperature 200(2)
_diffrn_detector_area_resol_mean 9
_diffrn_measured_fraction_theta_full 0.991
_diffrn_measured_fraction_theta_max 0.991
_diffrn_measurement_device '95mm CCD camera on \k-goniostat'
_diffrn_measurement_device_type KappaCCD
_diffrn_radiation_collimation 0.20
_diffrn_radiation_monochromator 'MONTEL, graded multilayered X-ray optics'
_diffrn_radiation_source 'rotating anode'
_diffrn_radiation_type MoK\a
_diffrn_radiation_wavelength 0.71073
_diffrn_reflns_av_R_equivalents 0.0361
_diffrn_reflns_av_sigmaI/netI 0.0465
_diffrn_reflns_limit_h_max 8
_diffrn_reflns_limit_h_min -8
_diffrn_reflns_limit_k_max 16
_diffrn_reflns_limit_k_min -15
_diffrn_reflns_limit_l_max 13
_diffrn_reflns_limit_l_min -13
_diffrn_reflns_number 3660
_diffrn_reflns_theta_full 27.54
_diffrn_reflns_theta_max 27.54
_diffrn_reflns_theta_min 3.27
_exptl_absorpt_coefficient_mu 2.494
_exptl_absorpt_correction_type none
_exptl_absorpt_process_details
;
Z. Otwinowski and W. Minor, " Processing of X-ray Diffraction Data Collected
in Oscillation Mode ", Methods in Enzymology, Volume 276: Macromolecular
Crystallography, part A, p.307-326, 1997,C.W. Carter, Jr. & R. M. Sweet,
Eds., Academic Press (New York).
;
_exptl_crystal_colour yellow
_exptl_crystal_density_diffrn 2.43418(18)
_exptl_crystal_density_method 'not measured'
_exptl_crystal_description platelet
_exptl_crystal_F_000 592
_exptl_crystal_size_max 0.055
_exptl_crystal_size_mid 0.045
_exptl_crystal_size_min 0.01
_refine_diff_density_max 0.975
_refine_diff_density_min -0.756
_refine_diff_density_rms 0.139
_refine_ls_extinction_method none
_refine_ls_goodness_of_fit_ref 1.077
_refine_ls_hydrogen_treatment refall
_refine_ls_matrix_type full
_refine_ls_number_parameters 137
_refine_ls_number_reflns 1903
_refine_ls_number_restraints 6
_refine_ls_restrained_S_all 1.075
_refine_ls_R_factor_all 0.0448
_refine_ls_R_factor_gt 0.0298
_refine_ls_shift/su_max 0.000
_refine_ls_shift/su_mean 0.000
_refine_ls_structure_factor_coef Fsqd
_refine_ls_weighting_scheme calc
_refine_ls_wR_factor_gt 0.0591
_refine_ls_wR_factor_ref 0.0648
_reflns_number_gt 1563
_reflns_number_total 1903
_reflns_threshold_expression >2sigma(I)
_cod_data_source_file b812246f.txt
_cod_data_source_block 2
_cod_database_code 7000454

loop_
_symmetry_equiv_pos_as_xyz
'x, y, z'
'-x, y+1/2, -z+1/2'
'-x, -y, -z'
'x, -y-1/2, z-1/2'

loop_
_atom_site_label
_atom_site_type_symbol
_atom_site_fract_x
_atom_site_fract_y
_atom_site_fract_z
_atom_site_U_iso_or_equiv
_atom_site_adp_type
_atom_site_occupancy
_atom_site_symmetry_multiplicity
_atom_site_calc_flag
_atom_site_refinement_flags
_atom_site_disorder_assembly
_atom_site_disorder_group
Ru Ru 0.89148(4) 0.18476(2) 0.30094(2) 0.01612(10) Uani 1 1 d . . .
Cl1 Cl 0.79235(14) 0.03310(7) 0.17747(8) 0.0265(2) Uani 1 1 d . . .
Cl2 Cl 1.20116(13) 0.19486(7) 0.17883(8) 0.0251(2) Uani 1 1 d . . .
O1 O 1.1173(4) 0.0930(2) 0.5146(2) 0.0320(6) Uani 1 1 d . . .
O11 O 0.7665(3) 0.27497(18) 0.1577(2) 0.0194(5) Uani 1 1 d . . .
O12 O 0.6157(4) 0.43228(19) 0.1222(2) 0.0295(6) Uani 1 1 d . . .
N1 N 1.0174(4) 0.1225(2) 0.4297(3) 0.0202(6) Uani 1 1 d . . .
N2 N 0.9057(5) 0.3370(2) 0.3840(3) 0.0204(6) Uani 1 1 d D . .
H721 H 0.997(4) 0.376(2) 0.357(3) 0.013(9) Uiso 1 1 d D . .
H722 H 0.915(5) 0.332(2) 0.4642(18) 0.014(9) Uiso 1 1 d D . .
N3 N 0.5975(4) 0.1940(2) 0.3803(3) 0.0196(6) Uani 1 1 d D . .
H731 H 0.586(5) 0.157(2) 0.447(2) 0.020(10) Uiso 1 1 d D . .
H732 H 0.521(5) 0.168(2) 0.325(3) 0.024 Uiso 1 1 d D . .
C1 C 0.6908(5) 0.3665(3) 0.1965(3) 0.0218(7) Uani 1 1 d . . .
C2 C 0.7022(5) 0.3809(3) 0.3450(3) 0.0215(7) Uani 1 1 d . . .
H2 H 0.697(5) 0.454(3) 0.371(3) 0.013(8) Uiso 1 1 d . . .
C3 C 0.5424(6) 0.3077(3) 0.4078(3) 0.0227(8) Uani 1 1 d . . .
H31 H 0.409(6) 0.326(3) 0.378(3) 0.020(9) Uiso 1 1 d . . .
H32 H 0.543(6) 0.322(3) 0.502(4) 0.030(11) Uiso 1 1 d . . .

loop_
_atom_site_aniso_label
_atom_site_aniso_U_11
_atom_site_aniso_U_22
_atom_site_aniso_U_33
_atom_site_aniso_U_23
_atom_site_aniso_U_13
_atom_site_aniso_U_12
Ru 0.01634(16) 0.01996(16) 0.01206(15) 0.00027(10) 0.00027(11) 0.00063(11)
Cl1 0.0304(5) 0.0222(4) 0.0269(4) -0.0040(4) -0.0016(4) 0.0005(4)
Cl2 0.0173(4) 0.0370(5) 0.0211(4) 0.0021(4) 0.0031(4) 0.0017(4)
O1 0.0395(15) 0.0313(13) 0.0253(13) 0.0029(11) -0.0130(12) 0.0065(12)
O11 0.0201(12) 0.0249(12) 0.0131(11) -0.0005(10) -0.0005(9) 0.0021(10)
O12 0.0398(16) 0.0290(14) 0.0197(12) 0.0060(11) -0.0005(11) 0.0106(12)
N1 0.0228(15) 0.0186(14) 0.0192(14) 0.0010(12) -0.0006(13) 0.0002(12)
N2 0.0202(16) 0.0260(16) 0.0151(14) 0.0003(13) -0.0013(13) -0.0044(13)
N3 0.0177(15) 0.0242(16) 0.0168(14) -0.0001(12) 0.0010(12) -0.0009(12)
C1 0.0209(18) 0.0265(19) 0.0181(16) -0.0017(15) 0.0006(14) -0.0025(15)
C2 0.0242(19) 0.0229(18) 0.0175(17) -0.0009(14) -0.0005(15) 0.0036(15)
C3 0.0215(19) 0.029(2) 0.0178(18) -0.0020(14) -0.0005(15) 0.0064(15)

loop_
_atom_type_symbol
_atom_type_description
_atom_type_scat_dispersion_real
_atom_type_scat_dispersion_imag
_atom_type_scat_source
C C 0.0033 0.0016 'International Tables Vol C Tables 4.2.6.8 and 6.1.1.4'
H H 0.0000 0.0000 'International Tables Vol C Tables 4.2.6.8 and 6.1.1.4'
Cl Cl 0.1484 0.1585 'International Tables Vol C Tables 4.2.6.8 and 6.1.1.4'
N N 0.0061 0.0033 'International Tables Vol C Tables 4.2.6.8 and 6.1.1.4'
O O 0.0106 0.0060 'International Tables Vol C Tables 4.2.6.8 and 6.1.1.4'
Ru Ru -1.2594 0.8363 'International Tables Vol C Tables 4.2.6.8 and 6.1.1.4'

loop_
_diffrn_radiation_wavelength_id
0.71073

loop_
_exptl_crystal_face_index_h
_exptl_crystal_face_index_k
_exptl_crystal_face_index_l
_exptl_crystal_face_perp_dist
0 0 1 0.005000
0 0 -1 0.005000
-1 -6 0 0.040000
1 6 0 0.015000
2 0 1 0.020000
-2 0 -1 0.025000

loop_
_geom_angle_atom_site_label_1
_geom_angle_atom_site_label_2
_geom_angle_atom_site_label_3
_geom_angle
_geom_angle_site_symmetry_1
_geom_angle_site_symmetry_3
_geom_angle_publ_flag
N1 Ru O11 172.29(11) . . ?
N1 Ru N2 94.39(12) . . ?
O11 Ru N2 78.84(10) . . ?
N1 Ru N3 99.50(12) . . ?
O11 Ru N3 83.10(10) . . ?
N2 Ru N3 80.31(12) . . ?
N1 Ru Cl1 100.25(9) . . ?
O11 Ru Cl1 86.96(7) . . ?
N2 Ru Cl1 163.64(8) . . ?
N3 Ru Cl1 90.02(8) . . ?
N1 Ru Cl2 91.12(10) . . ?
O11 Ru Cl2 86.16(7) . . ?
N2 Ru Cl2 97.36(9) . . ?
N3 Ru Cl2 169.26(8) . . ?
Cl1 Ru Cl2 89.68(3) . . ?
C1 O11 Ru 114.77(19) . . ?
O1 N1 Ru 171.0(3) . . ?
C2 N2 Ru 100.7(2) . . ?
C2 N2 H721 110(2) . . ?
Ru N2 H721 116(2) . . ?
C2 N2 H722 111(2) . . ?
Ru N2 H722 110(2) . . ?
H721 N2 H722 109(2) . . ?
C3 N3 Ru 110.4(2) . . ?
C3 N3 H731 111(2) . . ?
Ru N3 H731 112(2) . . ?
C3 N3 H732 111(2) . . ?
Ru N3 H732 106(3) . . ?
H731 N3 H732 107(2) . . ?
O12 C1 O11 123.4(3) . . ?
O12 C1 C2 123.9(3) . . ?
O11 C1 C2 112.7(3) . . ?
N2 C2 C3 106.1(3) . . ?
N2 C2 C1 105.3(3) . . ?
C3 C2 C1 108.3(3) . . ?
N2 C2 H2 108(2) . . ?
C3 C2 H2 116(2) . . ?
C1 C2 H2 112.8(19) . . ?
N3 C3 C2 108.9(3) . . ?
N3 C3 H31 113(2) . . ?
C2 C3 H31 111(2) . . ?
N3 C3 H32 111(2) . . ?
C2 C3 H32 108(2) . . ?
H31 C3 H32 106(3) . . ?

loop_
_geom_bond_atom_site_label_1
_geom_bond_atom_site_label_2
_geom_bond_distance
_geom_bond_site_symmetry_2
_geom_bond_publ_flag
Ru N1 1.735(3) . ?
Ru O11 2.019(2) . ?
Ru N2 2.081(3) . ?
Ru N3 2.088(3) . ?
Ru Cl1 2.3632(8) . ?
Ru Cl2 2.3813(9) . ?
O1 N1 1.146(3) . ?
O11 C1 1.305(4) . ?
O12 C1 1.220(4) . ?
N2 C2 1.492(4) . ?
N2 H721 0.817(18) . ?
N2 H722 0.825(18) . ?
N3 C3 1.489(4) . ?
N3 H731 0.830(18) . ?
N3 H732 0.819(18) . ?
C1 C2 1.531(4) . ?
C2 C3 1.528(5) . ?
C2 H2 0.95(3) . ?
C3 H31 0.95(4) . ?
C3 H32 0.98(4) . ?

loop_
_geom_hbond_atom_site_label_D
_geom_hbond_atom_site_label_H
_geom_hbond_atom_site_label_A
_geom_hbond_distance_DH
_geom_hbond_distance_HA
_geom_hbond_distance_DA
_geom_hbond_angle_DHA
_geom_hbond_site_symmetry_A
_geom_hbond_publ_flag
N2 H721 Cl1 0.817(18) 2.42(2) 3.202(3) 162(3) 2_755 ?
N2 H722 O11 0.825(18) 2.58(2) 3.259(4) 140(2) 4_566 ?
N2 H722 Cl1 0.825(18) 2.87(3) 3.491(3) 134(3) 4_566 ?
N2 H722 Cl2 0.825(18) 2.90(2) 3.601(3) 144(3) 4_566 ?
N3 H731 O12 0.830(18) 2.116(19) 2.935(4) 169(3) 4_566 ?
N3 H731 O11 0.830(18) 2.60(3) 3.068(4) 117(2) 4_566 ?
N3 H732 Cl2 0.819(18) 2.59(3) 3.307(3) 147(3) 1_455 ?
